data_2210885
loop_
_publ_author_name
'B. K. Satis Kumar'
'D. Gayathri'
'D. Velmurugan'
'K. Ravikumar'
'G. Periyasami'

_publ_section_title
4'-(4-Chlorophenyl)-1'-methylindan-2-spiro-2'-pyrrolidine-3'-spiro-2''(1''<i>H</i>)-carbazole-1,3,3''(4''<i>H</i>)-trione
_journal_coeditor_code BI2078
_journal_issue 11
_journal_name_full 'Acta Crystallographica Section E'
_journal_page_first o5075
_journal_page_last o5077
_journal_paper_doi 10.1107/S1600536806041596
_journal_volume 62
_journal_year 2006
_chemical_formula_iupac 'C30 H23 Cl N2 O3'
_chemical_formula_moiety 'C30 H23 Cl N2 O3'
_chemical_formula_sum 'C30 H23 Cl N2 O3'
_chemical_formula_weight 494.95
_chemical_name_systematic
;4'-(4-Chlorophenyl)-1'-methyl-
indan-2-spiro-2'-pyrrolidine-3'-spiro-2''(1''H)-carbazole-1,3,3''(4''H)-trione
;
_space_group_IT_number 2
_symmetry_cell_setting triclinic
_symmetry_space_group_name_Hall '-P 1'
_symmetry_space_group_name_H-M 'P -1'
_atom_sites_solution_hydrogens geom
_atom_sites_solution_primary direct
_atom_sites_solution_secondary difmap
_audit_creation_method SHELXL-97
_cell_angle_alpha 64.8560(10)
_cell_angle_beta 82.5990(10)
_cell_angle_gamma 72.0730(10)
_cell_formula_units_Z 2
_cell_length_a 10.2044(6)
_cell_length_b 11.5646(7)
_cell_length_c 11.8815(7)
_cell_measurement_reflns_used 3655
_cell_measurement_temperature 293(2)
_cell_measurement_theta_max 25.00
_cell_measurement_theta_min 1.89
_cell_volume 1207.64(12)
_computing_cell_refinement 'SAINT (Bruker, 2001)'
_computing_data_collection 'SMART (Bruker, 2001)'
_computing_data_reduction SAINT
_computing_molecular_graphics 'PLATON (Spek, 2003)'
_computing_publication_material 'SHELXL97 and PARST (Nardelli, 1995)'
_computing_structure_refinement 'SHELXL97 (Sheldrick, 1997)'
_computing_structure_solution 'SHELXS97 (Sheldrick, 1997)'
_diffrn_ambient_temperature 293(2)
_diffrn_measured_fraction_theta_full 0.998
_diffrn_measured_fraction_theta_max 0.940
_diffrn_measurement_device_type 'Bruker SMART APEX CCD'
_diffrn_measurement_method \w
_diffrn_radiation_monochromator graphite
_diffrn_radiation_source 'fine-focus sealed tube'
_diffrn_radiation_type MoK\a
_diffrn_radiation_wavelength 0.71073
_diffrn_reflns_av_R_equivalents 0.0168
_diffrn_reflns_av_sigmaI/netI 0.0190
_diffrn_reflns_limit_h_max 12
_diffrn_reflns_limit_h_min -13
_diffrn_reflns_limit_k_max 15
_diffrn_reflns_limit_k_min -15
_diffrn_reflns_limit_l_max 15
_diffrn_reflns_limit_l_min -15
_diffrn_reflns_number 13842
_diffrn_reflns_theta_full 25.00
_diffrn_reflns_theta_max 27.99
_diffrn_reflns_theta_min 1.89
_diffrn_standards_number 0
_exptl_absorpt_coefficient_mu 0.194
_exptl_absorpt_correction_type none
_exptl_crystal_colour colourless
_exptl_crystal_density_diffrn 1.361
_exptl_crystal_density_method 'not measured'
_exptl_crystal_description block
_exptl_crystal_F_000 516
_exptl_crystal_size_max 0.26
_exptl_crystal_size_mid 0.23
_exptl_crystal_size_min 0.22
_refine_diff_density_max 0.274
_refine_diff_density_min -0.256
_refine_ls_extinction_method none
_refine_ls_goodness_of_fit_ref 0.957
_refine_ls_hydrogen_treatment constr
_refine_ls_matrix_type full
_refine_ls_number_parameters 326
_refine_ls_number_reflns 5478
_refine_ls_number_restraints 0
_refine_ls_restrained_S_all 0.957
_refine_ls_R_factor_all 0.0507
_refine_ls_R_factor_gt 0.0442
_refine_ls_shift/su_max 0.001
_refine_ls_shift/su_mean 0.000
_refine_ls_structure_factor_coef Fsqd
_refine_ls_weighting_details 'calc w=1/[\s^2^(Fo^2^)+(0.079P)^2^+0.2858P] where P=(Fo^2^+2Fc^2^)/3'
_refine_ls_weighting_scheme calc
_refine_ls_wR_factor_gt 0.1236
_refine_ls_wR_factor_ref 0.1301
_reflns_number_gt 4673
_reflns_number_total 5478
_reflns_threshold_expression I>2\s(I)
_cod_data_source_file bi2078.cif
_cod_data_source_block I
_cod_database_code 2210885
_cod_database_fobs_code 2210885

loop_
_symmetry_equiv_pos_as_xyz
'x, y, z'
'-x, -y, -z'

loop_
_atom_site_type_symbol
_atom_site_label
_atom_site_fract_x
_atom_site_fract_y
_atom_site_fract_z
_atom_site_U_iso_or_equiv
_atom_site_adp_type
_atom_site_calc_flag
_atom_site_refinement_flags
_atom_site_occupancy
C C1 0.21664(19) 0.48007(14) 0.95316(13) 0.0535(4) Uani d . 1
H H1A 0.2932 0.4470 1.0097 0.064 Uiso calc R 1
H H1B 0.1381 0.4537 1.0005 0.064 Uiso calc R 1
C C2 0.18108(14) 0.63200(13) 0.88351(11) 0.0403(3) Uani d . 1
H H2 0.0809 0.6645 0.8721 0.048 Uiso calc R 1
C C3 0.24570(12) 0.65317(12) 0.75142(11) 0.0358(3) Uani d . 1
C C4 0.21105(14) 0.53559(12) 0.73782(12) 0.0409(3) Uani d . 1
C C5 0.2245(2) 0.30353(16) 0.88598(17) 0.0734(5) Uani d . 1
H H5A 0.1267 0.3165 0.8923 0.110 Uiso calc R 1
H H5B 0.2673 0.2379 0.9635 0.110 Uiso calc R 1
H H5C 0.2601 0.2737 0.8211 0.110 Uiso calc R 1
C C6 0.21783(13) 0.70748(13) 0.94610(12) 0.0403(3) Uani d . 1
C C7 0.33105(15) 0.65544(14) 1.02459(13) 0.0484(3) Uani d . 1
H H7 0.3858 0.5690 1.0419 0.058 Uiso calc R 1
C C8 0.36441(17) 0.72851(16) 1.07755(14) 0.0536(4) Uani d . 1
H H8 0.4406 0.6918 1.1296 0.064 Uiso calc R 1
C C9 0.28351(18) 0.85593(16) 1.05215(14) 0.0537(4) Uani d . 1
C C10 0.17136(17) 0.91131(15) 0.97462(15) 0.0542(4) Uani d . 1
H H10 0.1181 0.9983 0.9569 0.065 Uiso calc R 1
C C11 0.13810(15) 0.83701(14) 0.92305(14) 0.0474(3) Uani d . 1
H H11 0.0610 0.8742 0.8720 0.057 Uiso calc R 1
C C12 0.40264(13) 0.63195(13) 0.75304(12) 0.0420(3) Uani d . 1
H H12A 0.4192 0.6764 0.8008 0.050 Uiso calc R 1
H H12B 0.4459 0.5374 0.7976 0.050 Uiso calc R 1
C C13 0.47614(13) 0.67953(14) 0.62809(13) 0.0448(3) Uani d . 1
H H13A 0.5654 0.6856 0.6409 0.054 Uiso calc R 1
H H13B 0.4908 0.6158 0.5916 0.054 Uiso calc R 1
C C14 0.39257(12) 0.81170(13) 0.54225(12) 0.0383(3) Uani d . 1
C C15 0.42987(13) 0.91058(14) 0.43321(12) 0.0408(3) Uani d . 1
C C16 0.55393(15) 0.92039(18) 0.36910(15) 0.0543(4) Uani d . 1
H H16 0.6349 0.8519 0.3973 0.065 Uiso calc R 1
C C17 0.55316(18) 1.0334(2) 0.26374(16) 0.0639(4) Uani d . 1
H H17 0.6348 1.0415 0.2203 0.077 Uiso calc R 1
C C18 0.43243(18) 1.13630(18) 0.22065(15) 0.0588(4) Uani d . 1
H H18 0.4357 1.2110 0.1483 0.071 Uiso calc R 1
C C19 0.30926(16) 1.13168(15) 0.28067(13) 0.0497(3) Uani d . 1
H H19 0.2296 1.2017 0.2516 0.060 Uiso calc R 1
C C20 0.30884(13) 1.01645(13) 0.38799(12) 0.0403(3) Uani d . 1
C C21 0.25334(12) 0.85930(12) 0.55856(11) 0.0367(3) Uani d . 1
C C22 0.17058(12) 0.79043(12) 0.65397(11) 0.0347(3) Uani d . 1
C C23 0.28406(15) 0.50760(14) 0.62626(13) 0.0459(3) Uani d . 1
C C24 0.18455(15) 0.58285(14) 0.52128(13) 0.0453(3) Uani d . 1
C C25 0.20776(19) 0.61426(18) 0.39510(15) 0.0593(4) Uani d . 1
H H25 0.2958 0.5898 0.3646 0.071 Uiso calc R 1
C C26 0.0949(2) 0.6832(2) 0.31687(15) 0.0703(5) Uani d . 1
H H26 0.1072 0.7045 0.2322 0.084 Uiso calc R 1
C C27 -0.0359(2) 0.7215(2) 0.36167(16) 0.0708(5) Uani d . 1
H H27 -0.1094 0.7697 0.3062 0.085 Uiso calc R 1
C C28 -0.05960(17) 0.68962(18) 0.48680(15) 0.0577(4) Uani d . 1
H H28 -0.1478 0.7142 0.5169 0.069 Uiso calc R 1
C C29 0.05286(15) 0.61980(14) 0.56580(12) 0.0445(3) Uani d . 1
C C30 0.05764(14) 0.57513(13) 0.70210(12) 0.0426(3) Uani d . 1
N N1 0.25364(14) 0.42836(11) 0.85720(11) 0.0491(3) Uani d . 1
N N2 0.20263(11) 0.98429(11) 0.46507(10) 0.0410(3) Uani d . 1
H H2A 0.1187 1.0332 0.4570 0.049 Uiso calc R 1
O O1 0.04522(9) 0.83520(9) 0.65867(9) 0.0459(2) Uani d . 1
O O2 0.39667(12) 0.43368(12) 0.62727(12) 0.0651(3) Uani d . 1
O O3 -0.03773(11) 0.56351(12) 0.77358(10) 0.0580(3) Uani d . 1
Cl Cl1 0.32264(8) 0.94709(6) 1.12037(6) 0.0972(2) Uani d . 1

loop_
_atom_site_aniso_label
_atom_site_aniso_U_11
_atom_site_aniso_U_22
_atom_site_aniso_U_33
_atom_site_aniso_U_12
_atom_site_aniso_U_13
_atom_site_aniso_U_23
C1 0.0776(11) 0.0427(7) 0.0332(7) -0.0189(7) -0.0093(6) -0.0050(6)
C2 0.0423(7) 0.0400(6) 0.0309(6) -0.0085(5) -0.0043(5) -0.0082(5)
C3 0.0348(6) 0.0326(6) 0.0313(6) -0.0036(5) -0.0062(4) -0.0075(5)
C4 0.0461(7) 0.0351(6) 0.0344(6) -0.0065(5) -0.0078(5) -0.0088(5)
C5 0.1178(16) 0.0414(8) 0.0559(10) -0.0287(9) -0.0202(10) -0.0052(7)
C6 0.0407(7) 0.0418(7) 0.0323(6) -0.0073(5) -0.0007(5) -0.0123(5)
C7 0.0511(8) 0.0442(7) 0.0434(7) -0.0001(6) -0.0116(6) -0.0177(6)
C8 0.0587(9) 0.0547(8) 0.0454(8) -0.0114(7) -0.0115(6) -0.0186(7)
C9 0.0697(10) 0.0507(8) 0.0459(8) -0.0226(7) 0.0034(7) -0.0216(7)
C10 0.0586(9) 0.0404(7) 0.0564(9) -0.0072(6) 0.0052(7) -0.0193(7)
C11 0.0411(7) 0.0451(7) 0.0449(7) -0.0034(6) -0.0019(6) -0.0135(6)
C12 0.0362(6) 0.0400(7) 0.0375(6) -0.0016(5) -0.0105(5) -0.0078(5)
C13 0.0313(6) 0.0449(7) 0.0459(7) 0.0007(5) -0.0047(5) -0.0137(6)
C14 0.0325(6) 0.0413(6) 0.0354(6) -0.0052(5) -0.0027(5) -0.0133(5)
C15 0.0365(6) 0.0469(7) 0.0375(6) -0.0117(5) -0.0005(5) -0.0156(5)
C16 0.0371(7) 0.0708(10) 0.0507(8) -0.0151(7) 0.0037(6) -0.0217(7)
C17 0.0525(9) 0.0868(12) 0.0538(9) -0.0365(9) 0.0149(7) -0.0224(9)
C18 0.0659(10) 0.0634(10) 0.0453(8) -0.0349(8) 0.0042(7) -0.0100(7)
C19 0.0546(8) 0.0450(7) 0.0428(7) -0.0192(6) -0.0022(6) -0.0074(6)
C20 0.0386(6) 0.0426(7) 0.0365(6) -0.0129(5) -0.0010(5) -0.0120(5)
C21 0.0325(6) 0.0339(6) 0.0341(6) -0.0034(5) -0.0047(5) -0.0079(5)
C22 0.0321(6) 0.0331(6) 0.0313(6) -0.0032(4) -0.0050(4) -0.0088(5)
C23 0.0495(8) 0.0405(7) 0.0437(7) -0.0063(6) -0.0046(6) -0.0166(6)
C24 0.0524(8) 0.0439(7) 0.0377(7) -0.0119(6) -0.0030(6) -0.0153(6)
C25 0.0645(10) 0.0674(10) 0.0429(8) -0.0160(8) 0.0045(7) -0.0227(7)
C26 0.0829(13) 0.0867(13) 0.0351(8) -0.0266(10) -0.0037(8) -0.0163(8)
C27 0.0660(11) 0.0917(13) 0.0444(9) -0.0195(10) -0.0177(8) -0.0152(9)
C28 0.0489(8) 0.0737(11) 0.0468(8) -0.0168(7) -0.0089(6) -0.0190(7)
C29 0.0483(7) 0.0478(7) 0.0365(7) -0.0160(6) -0.0044(5) -0.0133(6)
C30 0.0481(7) 0.0425(7) 0.0364(6) -0.0155(6) -0.0019(5) -0.0129(5)
N1 0.0679(8) 0.0336(6) 0.0379(6) -0.0113(5) -0.0145(5) -0.0053(5)
N2 0.0326(5) 0.0357(5) 0.0386(6) -0.0037(4) -0.0022(4) -0.0038(4)
O1 0.0304(4) 0.0451(5) 0.0423(5) -0.0026(4) -0.0028(4) -0.0042(4)
O2 0.0581(7) 0.0607(7) 0.0681(8) 0.0081(5) -0.0085(6) -0.0332(6)
O3 0.0556(6) 0.0764(8) 0.0443(6) -0.0290(6) 0.0072(5) -0.0215(5)
Cl1 0.1516(6) 0.0676(3) 0.0923(4) -0.0377(3) -0.0272(4) -0.0388(3)

loop_
_atom_type_symbol
_atom_type_description
_atom_type_scat_dispersion_real
_atom_type_scat_dispersion_imag
_atom_type_scat_source
C C 0.0033 0.0016 'International Tables Vol C Tables 4.2.6.8 and 6.1.1.4'
H H 0.0000 0.0000 'International Tables Vol C Tables 4.2.6.8 and 6.1.1.4'
N N 0.0061 0.0033 'International Tables Vol C Tables 4.2.6.8 and 6.1.1.4'
O O 0.0106 0.0060 'International Tables Vol C Tables 4.2.6.8 and 6.1.1.4'
Cl Cl 0.1484 0.1585 'International Tables Vol C Tables 4.2.6.8 and 6.1.1.4'

loop_
_geom_angle_atom_site_label_1
_geom_angle_atom_site_label_2
_geom_angle_atom_site_label_3
_geom_angle
N1 C1 C2 105.58(11)
N1 C1 H1A 110.6
C2 C1 H1A 110.6
N1 C1 H1B 110.6
C2 C1 H1B 110.6
H1A C1 H1B 108.8
C6 C2 C1 117.27(11)
C6 C2 C3 115.43(11)
C1 C2 C3 103.55(11)
C6 C2 H2 106.6
C1 C2 H2 106.6
C3 C2 H2 106.6
C22 C3 C12 112.41(10)
C22 C3 C2 110.42(10)
C12 C3 C2 111.27(10)
C22 C3 C4 112.34(10)
C12 C3 C4 111.82(10)
C2 C3 C4 97.71(10)
N1 C4 C23 114.42(11)
N1 C4 C30 116.66(12)
C23 C4 C30 101.17(10)
N1 C4 C3 101.37(10)
C23 C4 C3 112.87(11)
C30 C4 C3 110.83(10)
N1 C5 H5A 109.5
N1 C5 H5B 109.5
H5A C5 H5B 109.5
N1 C5 H5C 109.5
H5A C5 H5C 109.5
H5B C5 H5C 109.5
C11 C6 C7 117.26(13)
C11 C6 C2 119.44(12)
C7 C6 C2 123.28(12)
C8 C7 C6 121.92(13)
C8 C7 H7 119.0
C6 C7 H7 119.0
C9 C8 C7 119.01(14)
C9 C8 H8 120.5
C7 C8 H8 120.5
C8 C9 C10 120.92(14)
C8 C9 Cl1 119.33(13)
C10 C9 Cl1 119.75(12)
C9 C10 C11 119.63(14)
C9 C10 H10 120.2
C11 C10 H10 120.2
C10 C11 C6 121.25(14)
C10 C11 H11 119.4
C6 C11 H11 119.4
C13 C12 C3 117.91(10)
C13 C12 H12A 107.8
C3 C12 H12A 107.8
C13 C12 H12B 107.8
C3 C12 H12B 107.8
H12A C12 H12B 107.2
C14 C13 C12 110.26(10)
C14 C13 H13A 109.6
C12 C13 H13A 109.6
C14 C13 H13B 109.6
C12 C13 H13B 109.6
H13A C13 H13B 108.1
C21 C14 C15 106.65(11)
C21 C14 C13 122.40(12)
C15 C14 C13 130.94(12)
C16 C15 C20 119.36(13)
C16 C15 C14 133.82(13)
C20 C15 C14 106.82(11)
C17 C16 C15 118.41(15)
C17 C16 H16 120.8
C15 C16 H16 120.8
C16 C17 C18 121.20(15)
C16 C17 H17 119.4
C18 C17 H17 119.4
C19 C18 C17 122.47(15)
C19 C18 H18 118.8
C17 C18 H18 118.8
C18 C19 C20 116.76(14)
C18 C19 H19 121.6
C20 C19 H19 121.6
N2 C20 C19 129.57(13)
N2 C20 C15 108.64(11)
C19 C20 C15 121.79(13)
C14 C21 N2 109.79(11)
C14 C21 C22 126.10(11)
N2 C21 C22 124.07(11)
O1 C22 C21 122.80(11)
O1 C22 C3 120.53(11)
C21 C22 C3 116.65(10)
O2 C23 C24 127.27(14)
O2 C23 C4 126.10(13)
C24 C23 C4 106.52(11)
C29 C24 C25 120.88(14)
C29 C24 C23 109.84(12)
C25 C24 C23 129.26(14)
C26 C25 C24 117.36(16)
C26 C25 H25 121.3
C24 C25 H25 121.3
C25 C26 C27 121.47(16)
C25 C26 H26 119.3
C27 C26 H26 119.3
C28 C27 C26 121.38(16)
C28 C27 H27 119.3
C26 C27 H27 119.3
C27 C28 C29 117.44(16)
C27 C28 H28 121.3
C29 C28 H28 121.3
C28 C29 C24 121.45(13)
C28 C29 C30 128.83(14)
C24 C29 C30 109.71(12)
O3 C30 C29 126.98(13)
O3 C30 C4 126.01(12)
C29 C30 C4 106.87(11)
C4 N1 C5 118.00(10)
C4 N1 C1 109.20(10)
C5 N1 C1 115.80(10)
C20 N2 C21 108.10(10)
C20 N2 H2A 126.0
C21 N2 H2A 126.0

loop_
_geom_bond_atom_site_label_1
_geom_bond_atom_site_label_2
_geom_bond_distance
C1 N1 1.459(2)
C1 C2 1.534(2)
C1 H1A 0.970
C1 H1B 0.970
C2 C6 1.510(2)
C2 C3 1.570(2)
C2 H2 0.980
C3 C22 1.538(2)
C3 C12 1.545(2)
C3 C4 1.580(2)
C4 N1 1.439(2)
C4 C23 1.542(2)
C4 C30 1.551(2)
C5 N1 1.452(2)
C5 H5A 0.960
C5 H5B 0.960
C5 H5C 0.960
C6 C11 1.3926(19)
C6 C7 1.3926(19)
C7 C8 1.382(2)
C7 H7 0.930
C8 C9 1.372(2)
C8 H8 0.930
C9 C10 1.374(2)
C9 Cl1 1.731(2)
C10 C11 1.382(2)
C10 H10 0.930
C11 H11 0.930
C12 C13 1.5304(19)
C12 H12A 0.970
C12 H12B 0.970
C13 C14 1.4834(17)
C13 H13A 0.970
C13 H13B 0.970
C14 C21 1.3775(17)
C14 C15 1.4188(18)
C15 C16 1.4008(19)
C15 C20 1.4121(19)
C16 C17 1.372(2)
C16 H16 0.930
C17 C18 1.392(3)
C17 H17 0.930
C18 C19 1.367(2)
C18 H18 0.930
C19 C20 1.4000(19)
C19 H19 0.930
C20 N2 1.362(2)
C21 N2 1.384(2)
C21 C22 1.4258(17)
C22 O1 1.227(2)
C23 O2 1.201(2)
C23 C24 1.4846(19)
C24 C29 1.387(2)
C24 C25 1.391(2)
C25 C26 1.380(3)
C25 H25 0.930
C26 C27 1.384(3)
C26 H26 0.930
C27 C28 1.379(2)
C27 H27 0.930
C28 C29 1.383(2)
C28 H28 0.930
C29 C30 1.4784(18)
C30 O3 1.207(2)
N2 H2A 0.860

loop_
_geom_hbond_atom_site_label_D
_geom_hbond_atom_site_label_H
_geom_hbond_atom_site_label_A
_geom_hbond_site_symmetry_A
_geom_hbond_distance_DH
_geom_hbond_distance_HA
_geom_hbond_distance_DA
_geom_hbond_angle_DHA
N2 H2A O1 2_576 0.86 2.06 2.831(2) 148.6
C17 H17 Cg(C6--C11) 2_674 0.93 2.91 3.696(2) 142.8

loop_
_geom_torsion_atom_site_label_1
_geom_torsion_atom_site_label_2
_geom_torsion_atom_site_label_3
_geom_torsion_atom_site_label_4
_geom_torsion
N1 C1 C2 C6 -145.52(12)
N1 C1 C2 C3 -17.12(15)
C6 C2 C3 C22 -75.10(13)
C1 C2 C3 C22 155.37(11)
C6 C2 C3 C12 50.46(14)
C1 C2 C3 C12 -79.07(13)
C6 C2 C3 C4 167.54(10)
C1 C2 C3 C4 38.01(12)
C22 C3 C4 N1 -162.21(11)
C12 C3 C4 N1 70.30(13)
C2 C3 C4 N1 -46.35(12)
C22 C3 C4 C23 74.94(13)
C12 C3 C4 C23 -52.55(14)
C2 C3 C4 C23 -169.20(10)
C22 C3 C4 C30 -37.74(14)
C12 C3 C4 C30 -165.22(10)
C2 C3 C4 C30 78.12(11)
C1 C2 C6 C11 -150.13(14)
C3 C2 C6 C11 87.40(15)
C1 C2 C6 C7 31.6(2)
C3 C2 C6 C7 -90.88(15)
C11 C6 C7 C8 -0.3(2)
C2 C6 C7 C8 178.01(14)
C6 C7 C8 C9 0.1(2)
C7 C8 C9 C10 -0.5(2)
C7 C8 C9 Cl1 178.80(12)
C8 C9 C10 C11 1.1(2)
Cl1 C9 C10 C11 -178.19(12)
C9 C10 C11 C6 -1.3(2)
C7 C6 C11 C10 0.9(2)
C2 C6 C11 C10 -177.46(13)
C22 C3 C12 C13 -41.65(16)
C2 C3 C12 C13 -166.09(11)
C4 C3 C12 C13 85.80(14)
C3 C12 C13 C14 42.19(17)
C12 C13 C14 C21 -20.24(19)
C12 C13 C14 C15 160.63(14)
C21 C14 C15 C16 -179.66(16)
C13 C14 C15 C16 -0.4(3)
C21 C14 C15 C20 0.46(15)
C13 C14 C15 C20 179.69(14)
C20 C15 C16 C17 -0.1(2)
C14 C15 C16 C17 -179.96(16)
C15 C16 C17 C18 -0.2(3)
C16 C17 C18 C19 0.8(3)
C17 C18 C19 C20 -1.0(2)
C18 C19 C20 N2 -179.52(15)
C18 C19 C20 C15 0.7(2)
C16 C15 C20 N2 -179.99(13)
C14 C15 C20 N2 -0.09(15)
C16 C15 C20 C19 -0.2(2)
C14 C15 C20 C19 179.70(13)
C15 C14 C21 N2 -0.66(15)
C13 C14 C21 N2 -179.98(12)
C15 C14 C21 C22 177.31(13)
C13 C14 C21 C22 -2.0(2)
C14 C21 C22 O1 -175.24(13)
N2 C21 C22 O1 2.5(2)
C14 C21 C22 C3 3.36(19)
N2 C21 C22 C3 -178.95(12)
C12 C3 C22 O1 -163.65(12)
C2 C3 C22 O1 -38.73(16)
C4 C3 C22 O1 69.18(15)
C12 C3 C22 C21 17.73(16)
C2 C3 C22 C21 142.64(11)
C4 C3 C22 C21 -109.45(13)
N1 C4 C23 O2 -26.9(2)
C30 C4 C23 O2 -153.20(15)
C3 C4 C23 O2 88.34(18)
N1 C4 C23 C24 149.57(12)
C30 C4 C23 C24 23.28(14)
C3 C4 C23 C24 -95.18(13)
O2 C23 C24 C29 159.81(16)
C4 C23 C24 C29 -16.62(16)
O2 C23 C24 C25 -18.7(3)
C4 C23 C24 C25 164.88(16)
C29 C24 C25 C26 0.0(2)
C23 C24 C25 C26 178.38(16)
C24 C25 C26 C27 0.9(3)
C25 C26 C27 C28 -1.5(3)
C26 C27 C28 C29 1.0(3)
C27 C28 C29 C24 -0.1(3)
C27 C28 C29 C30 178.89(16)
C25 C24 C29 C28 -0.4(2)
C23 C24 C29 C28 -179.07(14)
C25 C24 C29 C30 -179.59(14)
C23 C24 C29 C30 1.76(16)
C28 C29 C30 O3 18.8(3)
C24 C29 C30 O3 -162.12(15)
C28 C29 C30 C4 -165.35(15)
C24 C29 C30 C4 13.74(15)
N1 C4 C30 O3 28.7(2)
C23 C4 C30 O3 153.53(14)
C3 C4 C30 O3 -86.54(17)
N1 C4 C30 C29 -147.18(12)
C23 C4 C30 C29 -22.38(13)
C3 C4 C30 C29 97.55(12)
C23 C4 N1 C5 -64.50(19)
C30 C4 N1 C5 53.28(19)
C3 C4 N1 C5 173.72(15)
C23 C4 N1 C1 160.58(13)
C30 C4 N1 C1 -81.65(15)
C3 C4 N1 C1 38.80(14)
C2 C1 N1 C4 -13.92(17)
C2 C1 N1 C5 -149.95(14)
C19 C20 N2 C21 179.92(14)
C15 C20 N2 C21 -0.31(15)
C14 C21 N2 C20 0.61(15)
C22 C21 N2 C20 -177.41(12)
